data_8103869
loop_
_publ_author_name
'Schroetter, F.'
'Mueller, B.G.'

_publ_section_title
;
 Zur Kristallstruktur ternaerer Cu(II)-Fluoride Cu M(IV) F6 (M(IV) = Sn,
 Pb, Ti, Mn, Pd)
;
_journal_name_full 'Zeitschrift fuer Kristallographie (149,1979-)'
_journal_page_first 261
_journal_page_last 268
_journal_volume 196
_journal_year 1991
_chemical_formula_sum 'Cu F6 Sn'
_chemical_name_systematic 'Cu (Sn F6)'
_space_group_IT_number 2
_symmetry_space_group_name_Hall '-P 1'
_symmetry_space_group_name_H-M 'P -1'
_cell_angle_alpha 120.21
_cell_angle_beta 92.52
_cell_angle_gamma 116.33
_cell_formula_units_Z 1
_cell_length_a 5.503
_cell_length_b 5.105
_cell_length_c 5.263
_cell_volume 107.489
_citation_journal_id_ASTM ZEKRDZ
_cod_data_source_file Schroetter_ZEKRDZ_1991_5.cif
_cod_data_source_block Cu1F6Sn1
_cod_original_cell_volume 107.4891
_cod_original_formula_sum 'Cu1 F6 Sn1'
_cod_database_code 8103869

loop_
_symmetry_equiv_pos_as_xyz
x,y,z
-x,-y,-z

loop_
_atom_site_label
_atom_site_type_symbol
_atom_site_fract_x
_atom_site_fract_y
_atom_site_fract_z
_atom_site_occupancy
_atom_site_U_iso_or_equiv
F3 F-1 -0.252 0.118 0.871 1 0.0
F1 F-1 -0.263 -0.124 0.266 1 0.0
Sn1 Sn+4 0.5 0 0.5 1 0.0
Cu1 Cu+2 0 0 0 1 0.0
F2 F-1 0.25 0.497 0.364 1 0.0
